data_4331119
loop_
_publ_author_name
'Agata Bia\/lo\'nska'
'Robert Bronisz'

_publ_contact_author_email robert.bronisz@chem.uni.wroc.pl
_publ_section_title
;
 Role of Fe-N-C Geometry Flip-Flop in Bistability in
 Fe(tetrazol-2-yl)4(C2H5CN)2-Type Core Based Coordination Network
;
_journal_name_full 'Inorganic Chemistry'
_journal_page_first 12630
_journal_page_last 12637
_journal_paper_doi 10.1021/ic300880w
_journal_volume 51
_journal_year 2012
_chemical_formula_moiety 'C14 H22 Fe N18, 2(Cl O4)'
_chemical_formula_sum 'C14 H22 Cl2 Fe N18 O8'
_chemical_formula_weight 697.25
_chemical_name_systematic
; 
catena-[bis(\m~2~-1,2-di(tetrazol-2-yl)ethane)-bis(propionitrile)]
-iron(II) diperchlorate 
;
_space_group_IT_number 14
_symmetry_cell_setting monoclinic
_symmetry_space_group_name_Hall '-P 2yn'
_symmetry_space_group_name_H-M 'P 1 21/n 1'
_atom_sites_solution_hydrogens geom
_atom_sites_solution_primary direct
_atom_sites_solution_secondary difmap
_audit_creation_method SHELXL-97
_cell_angle_alpha 90.00
_cell_angle_beta 107.64(3)
_cell_angle_gamma 90.00
_cell_formula_units_Z 2
_cell_length_a 8.144(2)
_cell_length_b 15.725(3)
_cell_length_c 11.217(3)
_cell_measurement_reflns_used 3597
_cell_measurement_temperature 110(2)
_cell_measurement_theta_max 28.66
_cell_measurement_theta_min 2.92
_cell_volume 1369.0(6)
_computing_cell_refinement
;
CrysAlis RED, Oxford Diffraction Ltd.,
Version 1.171.31.8 (release 12-01-2007 CrysAlis171 .NET)
(compiled Jan 12 2007,17:49:11)
;
_computing_data_collection
;
CrysAlis CCD, Oxford Diffraction Ltd.,
Version 1.171.31.8 (release 12-01-2007 CrysAlis171 .NET)
(compiled Jan 12 2007,17:49:11)
;
_computing_data_reduction
;
CrysAlis RED, Oxford Diffraction Ltd.,
Version 1.171.31.8 (release 12-01-2007 CrysAlis171 .NET)
(compiled Jan 12 2007,17:49:11)
;
_computing_structure_refinement
;
SHELXL-97 (Sheldrick, G. M. (2008). <i>Acta Cryst.</i> <b>A64</b>, 112-122.)
;
_computing_structure_solution
;
SHELXS-97 (Sheldrick, G. M. (2008). <i>Acta Cryst.</i> <b>A64</b>, 112-122.)
;
_diffrn_ambient_temperature 110(2)
_diffrn_measured_fraction_theta_full 0.984
_diffrn_measured_fraction_theta_max 0.984
_diffrn_measurement_device_type 'Kuma KM4CCD'
_diffrn_measurement_method '\w scan'
_diffrn_radiation_monochromator graphite
_diffrn_radiation_source 'fine-focus sealed tube'
_diffrn_radiation_type MoK\a
_diffrn_radiation_wavelength 0.71073
_diffrn_reflns_av_R_equivalents 0.0489
_diffrn_reflns_av_sigmaI/netI 0.0664
_diffrn_reflns_limit_h_max 10
_diffrn_reflns_limit_h_min -10
_diffrn_reflns_limit_k_max 20
_diffrn_reflns_limit_k_min -12
_diffrn_reflns_limit_l_max 14
_diffrn_reflns_limit_l_min -14
_diffrn_reflns_number 8994
_diffrn_reflns_theta_full 26.99
_diffrn_reflns_theta_max 26.99
_diffrn_reflns_theta_min 2.93
_diffrn_standards_number 0
_exptl_absorpt_coefficient_mu 0.823
_exptl_absorpt_correction_T_max 0.936
_exptl_absorpt_correction_T_min 0.911
_exptl_absorpt_correction_type analytical
_exptl_absorpt_process_details
;
CrysAlis RED, Oxford Diffraction Ltd.,
Version 1.171.33.42 (release 29-05-2009 CrysAlis171 .NET)
(compiled May 29 2009,17:40:42)
Analytical numeric absorption correction using a multifaceted crystal
            model based on expressions derived by R.C. Clark & J.S. Reid.
(Clark, R. C. & Reid, J. S. (1995). Acta Cryst. A51, 887-897)
;
_exptl_crystal_colour colorless
_exptl_crystal_density_diffrn 1.692
_exptl_crystal_description block
_exptl_crystal_F_000 712
_exptl_crystal_size_max 0.19
_exptl_crystal_size_mid 0.09
_exptl_crystal_size_min 0.08
_refine_diff_density_max 0.318
_refine_diff_density_min -0.501
_refine_diff_density_rms 0.072
_refine_ls_extinction_method none
_refine_ls_goodness_of_fit_ref 0.917
_refine_ls_hydrogen_treatment constr
_refine_ls_matrix_type full
_refine_ls_number_parameters 198
_refine_ls_number_reflns 2936
_refine_ls_number_restraints 0
_refine_ls_restrained_S_all 0.917
_refine_ls_R_factor_all 0.0747
_refine_ls_R_factor_gt 0.0379
_refine_ls_shift/su_max 0.000
_refine_ls_shift/su_mean 0.000
_refine_ls_structure_factor_coef Fsqd
_refine_ls_weighting_details 'calc w=1/[\s^2^(Fo^2^)+(0.0474P)^2^+0.0000P] where P=(Fo^2^+2Fc^2^)/3'
_refine_ls_weighting_scheme calc
_refine_ls_wR_factor_gt 0.0800
_refine_ls_wR_factor_ref 0.0887
_reflns_number_gt 1935
_reflns_number_total 2936
_reflns_threshold_expression >2sigma(I)
_cod_data_source_file ic300880w_si_003_5.cif
_cod_data_source_block 2_80_down
_cod_original_sg_symbol_H-M 'P 21/n'
_cod_database_code 4331119

loop_
_symmetry_equiv_pos_as_xyz
'x, y, z'
'-x+1/2, y+1/2, -z+1/2'
'-x, -y, -z'
'x-1/2, -y-1/2, z-1/2'

loop_
_atom_site_label
_atom_site_type_symbol
_atom_site_fract_x
_atom_site_fract_y
_atom_site_fract_z
_atom_site_U_iso_or_equiv
_atom_site_adp_type
_atom_site_occupancy
_atom_site_symmetry_multiplicity
_atom_site_calc_flag
_atom_site_refinement_flags
Fe1 Fe 0.0000 0.0000 0.5000 0.01552(15) Uani 1 2 d S
Cl1 Cl -0.00539(9) 0.22073(4) 0.09916(6) 0.02285(17) Uani 1 1 d .
O1 O 0.0869(2) 0.29647(12) 0.08666(18) 0.0252(5) Uani 1 1 d .
O2 O -0.1801(2) 0.22537(13) 0.0177(2) 0.0332(5) Uani 1 1 d .
O3 O 0.0766(3) 0.14692(13) 0.0660(2) 0.0342(6) Uani 1 1 d .
O4 O -0.0054(3) 0.21343(14) 0.2269(2) 0.0468(7) Uani 1 1 d .
N1 N 0.3704(3) -0.02766(14) 0.8440(2) 0.0203(5) Uani 1 1 d .
N2 N 0.4197(3) 0.04151(13) 0.7938(2) 0.0166(5) Uani 1 1 d .
N3 N 0.3220(3) 0.05943(14) 0.6795(2) 0.0174(5) Uani 1 1 d .
N4 N 0.2005(3) 0.00002(14) 0.65267(19) 0.0170(5) Uani 1 1 d .
N5 N 0.6516(3) -0.06146(14) 0.6940(2) 0.0209(5) Uani 1 1 d .
N6 N 0.7533(3) -0.00039(14) 0.75992(19) 0.0178(5) Uani 1 1 d .
N7 N 0.8727(3) 0.02664(14) 0.7123(2) 0.0180(5) Uani 1 1 d .
N8 N 0.8503(3) -0.01851(13) 0.6081(2) 0.0164(5) Uani 1 1 d .
N20 N -0.0203(3) 0.12108(15) 0.52247(19) 0.0185(5) Uani 1 1 d .
C1 C 0.5776(3) 0.08934(17) 0.8544(3) 0.0188(6) Uani 1 1 d .
H1A H 0.5719 0.1124 0.9352 0.023 Uiso 1 1 calc R
H1B H 0.5873 0.1378 0.8007 0.023 Uiso 1 1 calc R
C2 C 0.7352(3) 0.03257(18) 0.8769(2) 0.0187(6) Uani 1 1 d .
H2A H 0.8395 0.0654 0.9211 0.022 Uiso 1 1 calc R
H2B H 0.7254 -0.0156 0.9312 0.022 Uiso 1 1 calc R
C3 C 0.2324(3) -0.05206(17) 0.7531(3) 0.0199(6) Uani 1 1 d .
H3A H 0.1642 -0.1002 0.7579 0.024 Uiso 1 1 calc R
C4 C 0.7165(3) -0.07140(17) 0.5998(3) 0.0202(6) Uani 1 1 d .
H4A H 0.6738 -0.1112 0.5340 0.024 Uiso 1 1 calc R
C20 C -0.0186(3) 0.18642(18) 0.5661(3) 0.0211(6) Uani 1 1 d .
C21 C -0.0081(4) 0.26628(18) 0.6344(3) 0.0276(7) Uani 1 1 d .
H21A H -0.1237 0.2927 0.6133 0.033 Uiso 1 1 calc R
H21B H 0.0698 0.3061 0.6095 0.033 Uiso 1 1 calc R
C22 C 0.0595(5) 0.2501(2) 0.7749(3) 0.0434(9) Uani 1 1 d .
H22A H 0.0444 0.3015 0.8200 0.065 Uiso 1 1 calc R
H22B H 0.1821 0.2355 0.7981 0.065 Uiso 1 1 calc R
H22C H -0.0046 0.2030 0.7969 0.065 Uiso 1 1 calc R

loop_
_atom_site_aniso_label
_atom_site_aniso_U_11
_atom_site_aniso_U_22
_atom_site_aniso_U_33
_atom_site_aniso_U_23
_atom_site_aniso_U_13
_atom_site_aniso_U_12
Fe1 0.0126(3) 0.0185(3) 0.0154(3) -0.0003(2) 0.0041(2) -0.0007(2)
Cl1 0.0237(4) 0.0205(4) 0.0225(4) -0.0001(3) 0.0042(3) -0.0028(3)
O1 0.0253(11) 0.0203(10) 0.0308(12) 0.0018(9) 0.0096(9) -0.0055(9)
O2 0.0154(10) 0.0353(13) 0.0428(13) -0.0063(10) -0.0001(10) -0.0006(10)
O3 0.0292(12) 0.0225(11) 0.0437(14) -0.0076(10) 0.0004(11) 0.0057(10)
O4 0.0818(19) 0.0403(13) 0.0213(12) -0.0036(11) 0.0201(12) -0.0298(14)
N1 0.0190(12) 0.0200(12) 0.0217(13) 0.0023(10) 0.0058(11) -0.0011(10)
N2 0.0153(11) 0.0179(12) 0.0162(12) 0.0001(10) 0.0041(10) 0.0014(10)
N3 0.0153(11) 0.0224(12) 0.0143(11) -0.0007(10) 0.0043(10) -0.0005(10)
N4 0.0161(11) 0.0174(11) 0.0182(11) -0.0013(10) 0.0064(10) -0.0013(10)
N5 0.0201(12) 0.0242(12) 0.0188(12) -0.0056(10) 0.0064(10) -0.0052(11)
N6 0.0162(11) 0.0212(11) 0.0165(11) -0.0017(11) 0.0058(9) -0.0009(11)
N7 0.0143(11) 0.0231(12) 0.0172(12) -0.0010(10) 0.0055(10) -0.0002(9)
N8 0.0144(11) 0.0170(12) 0.0160(12) -0.0014(9) 0.0017(10) -0.0008(9)
N20 0.0141(12) 0.0239(13) 0.0178(13) 0.0011(10) 0.0052(10) -0.0020(10)
C1 0.0155(13) 0.0216(14) 0.0182(14) -0.0036(12) 0.0033(12) -0.0032(11)
C2 0.0164(13) 0.0256(14) 0.0136(13) -0.0032(11) 0.0040(12) -0.0001(12)
C3 0.0179(14) 0.0195(15) 0.0225(15) 0.0017(12) 0.0063(12) 0.0034(12)
C4 0.0205(14) 0.0221(15) 0.0181(14) -0.0045(12) 0.0063(12) -0.0036(12)
C20 0.0145(13) 0.0232(16) 0.0256(16) 0.0030(13) 0.0062(13) -0.0006(12)
C21 0.0228(15) 0.0236(17) 0.0361(18) -0.0041(13) 0.0085(15) -0.0014(13)
C22 0.074(3) 0.0287(17) 0.0306(19) -0.0052(15) 0.0212(19) -0.0059(18)

loop_
_atom_type_symbol
_atom_type_description
_atom_type_scat_dispersion_real
_atom_type_scat_dispersion_imag
_atom_type_scat_source
C C 0.0033 0.0016 'International Tables Vol C Tables 4.2.6.8 and 6.1.1.4'
H H 0.0000 0.0000 'International Tables Vol C Tables 4.2.6.8 and 6.1.1.4'
N N 0.0061 0.0033 'International Tables Vol C Tables 4.2.6.8 and 6.1.1.4'
O O 0.0106 0.0060 'International Tables Vol C Tables 4.2.6.8 and 6.1.1.4'
Cl Cl 0.1484 0.1585 'International Tables Vol C Tables 4.2.6.8 and 6.1.1.4'
Fe Fe 0.3463 0.8444 'International Tables Vol C Tables 4.2.6.8 and 6.1.1.4'

loop_
_geom_angle_atom_site_label_1
_geom_angle_atom_site_label_2
_geom_angle_atom_site_label_3
_geom_angle
_geom_angle_site_symmetry_1
_geom_angle_site_symmetry_3
N20 Fe1 N20 180.00(13) 3_556 .
N20 Fe1 N4 88.14(9) 3_556 3_556
N20 Fe1 N4 91.86(9) . 3_556
N20 Fe1 N4 91.86(9) 3_556 .
N20 Fe1 N4 88.14(9) . .
N4 Fe1 N4 180.0 3_556 .
N20 Fe1 N8 88.41(9) 3_556 3_656
N20 Fe1 N8 91.59(9) . 3_656
N4 Fe1 N8 88.26(9) 3_556 3_656
N4 Fe1 N8 91.74(9) . 3_656
N20 Fe1 N8 91.59(9) 3_556 1_455
N20 Fe1 N8 88.41(9) . 1_455
N4 Fe1 N8 91.74(9) 3_556 1_455
N4 Fe1 N8 88.26(9) . 1_455
N8 Fe1 N8 180.0 3_656 1_455
O4 Cl1 O1 108.74(12) . .
O4 Cl1 O2 109.76(15) . .
O1 Cl1 O2 109.94(13) . .
O4 Cl1 O3 109.42(14) . .
O1 Cl1 O3 110.16(13) . .
O2 Cl1 O3 108.81(12) . .
C3 N1 N2 101.7(2) . .
N3 N2 N1 114.4(2) . .
N3 N2 C1 121.8(2) . .
N1 N2 C1 123.6(2) . .
N2 N3 N4 105.0(2) . .
N3 N4 C3 107.1(2) . .
N3 N4 Fe1 124.08(17) . .
C3 N4 Fe1 128.43(18) . .
C4 N5 N6 101.3(2) . .
N7 N6 N5 114.8(2) . .
N7 N6 C2 122.7(2) . .
N5 N6 C2 122.5(2) . .
N6 N7 N8 105.2(2) . .
N7 N8 C4 106.4(2) . .
N7 N8 Fe1 120.77(16) . 1_655
C4 N8 Fe1 132.84(18) . 1_655
C20 N20 Fe1 162.9(2) . .
N2 C1 C2 110.7(2) . .
N2 C1 H1A 109.5 . .
C2 C1 H1A 109.5 . .
N2 C1 H1B 109.5 . .
C2 C1 H1B 109.5 . .
H1A C1 H1B 108.1 . .
N6 C2 C1 111.7(2) . .
N6 C2 H2A 109.3 . .
C1 C2 H2A 109.3 . .
N6 C2 H2B 109.3 . .
C1 C2 H2B 109.3 . .
H2A C2 H2B 107.9 . .
N1 C3 N4 111.7(2) . .
N1 C3 H3A 124.1 . .
N4 C3 H3A 124.1 . .
N5 C4 N8 112.3(2) . .
N5 C4 H4A 123.8 . .
N8 C4 H4A 123.8 . .
N20 C20 C21 174.2(3) . .
C20 C21 C22 110.1(3) . .
C20 C21 H21A 109.6 . .
C22 C21 H21A 109.6 . .
C20 C21 H21B 109.6 . .
C22 C21 H21B 109.6 . .
H21A C21 H21B 108.1 . .
C21 C22 H22A 109.5 . .
C21 C22 H22B 109.5 . .
H22A C22 H22B 109.5 . .
C21 C22 H22C 109.5 . .
H22A C22 H22C 109.5 . .
H22B C22 H22C 109.5 . .

loop_
_geom_bond_atom_site_label_1
_geom_bond_atom_site_label_2
_geom_bond_distance
_geom_bond_site_symmetry_2
Fe1 N20 1.934(2) 3_556
Fe1 N20 1.934(2) .
Fe1 N4 1.976(2) 3_556
Fe1 N4 1.976(2) .
Fe1 N8 1.985(2) 3_656
Fe1 N8 1.985(2) 1_455
Cl1 O4 1.437(2) .
Cl1 O1 1.4376(19) .
Cl1 O2 1.441(2) .
Cl1 O3 1.443(2) .
N1 C3 1.325(4) .
N1 N2 1.341(3) .
N2 N3 1.318(3) .
N2 C1 1.467(3) .
N3 N4 1.328(3) .
N4 C3 1.353(3) .
N5 C4 1.326(3) .
N5 N6 1.336(3) .
N6 N7 1.314(3) .
N6 C2 1.460(3) .
N7 N8 1.331(3) .
N8 C4 1.351(3) .
N8 Fe1 1.985(2) 1_655
N20 C20 1.136(3) .
C1 C2 1.520(4) .
C1 H1A 0.9900 .
C1 H1B 0.9900 .
C2 H2A 0.9900 .
C2 H2B 0.9900 .
C3 H3A 0.9500 .
C4 H4A 0.9500 .
C20 C21 1.460(4) .
C21 C22 1.525(4) .
C21 H21A 0.9900 .
C21 H21B 0.9900 .
C22 H22A 0.9800 .
C22 H22B 0.9800 .
C22 H22C 0.9800 .

loop_
_geom_torsion_atom_site_label_1
_geom_torsion_atom_site_label_2
_geom_torsion_atom_site_label_3
_geom_torsion_atom_site_label_4
_geom_torsion
_geom_torsion_site_symmetry_1
_geom_torsion_site_symmetry_4
C3 N1 N2 N3 -0.6(3) . .
C3 N1 N2 C1 -175.0(2) . .
N1 N2 N3 N4 0.8(3) . .
C1 N2 N3 N4 175.3(2) . .
N2 N3 N4 C3 -0.6(3) . .
N2 N3 N4 Fe1 173.20(15) . .
N20 Fe1 N4 N3 138.17(19) 3_556 .
N20 Fe1 N4 N3 -41.83(19) . .
N8 Fe1 N4 N3 49.70(19) 3_656 .
N8 Fe1 N4 N3 -130.30(19) 1_455 .
N20 Fe1 N4 C3 -49.4(2) 3_556 .
N20 Fe1 N4 C3 130.6(2) . .
N8 Fe1 N4 C3 -137.8(2) 3_656 .
N8 Fe1 N4 C3 42.2(2) 1_455 .
C4 N5 N6 N7 0.1(3) . .
C4 N5 N6 C2 -178.8(2) . .
N5 N6 N7 N8 0.1(3) . .
C2 N6 N7 N8 179.1(2) . .
N6 N7 N8 C4 -0.4(3) . .
N6 N7 N8 Fe1 179.36(16) . 1_655
N4 Fe1 N20 C20 145.3(7) 3_556 .
N4 Fe1 N20 C20 -34.7(7) . .
N8 Fe1 N20 C20 -126.4(7) 3_656 .
N8 Fe1 N20 C20 53.6(7) 1_455 .
N3 N2 C1 C2 -114.6(3) . .
N1 N2 C1 C2 59.4(3) . .
N7 N6 C2 C1 107.4(3) . .
N5 N6 C2 C1 -73.7(3) . .
N2 C1 C2 N6 61.4(3) . .
N2 N1 C3 N4 0.2(3) . .
N3 N4 C3 N1 0.3(3) . .
Fe1 N4 C3 N1 -173.17(17) . .
N6 N5 C4 N8 -0.4(3) . .
N7 N8 C4 N5 0.5(3) . .
Fe1 N8 C4 N5 -179.20(18) 1_655 .
